data_2020342
loop_
_publ_author_name
'Zuniga, F.J.'
'Breczewski, T.'
'Arnaiz, A.'

_publ_section_title
;
 Structure of cesium selenate
;
_journal_name_full 'Acta Crystallographica C (39,1983-)'
_journal_page_first 638
_journal_page_last 640
_journal_volume 47
_journal_year 1991
_chemical_formula_sum 'Cs2 O4 Se'
_chemical_name_systematic 'Cs2 (Se O4)'
_space_group_IT_number 62
_symmetry_space_group_name_Hall '-P 2c 2n'
_symmetry_space_group_name_H-M 'P n a m'
_cell_angle_alpha 90
_cell_angle_beta 90
_cell_angle_gamma 90
_cell_formula_units_Z 4
_cell_length_a 8.3777
_cell_length_b 11.276
_cell_length_c 6.434
_cell_volume 607.800
_citation_journal_id_ASTM ACSCEE
_cod_data_source_file Zuniga_ACSCEE_1991_1588.cif
_cod_data_source_block Cs2O4Se1
_cod_original_cell_volume 607.8003
_cod_original_sg_symbol_Hall '-P 2ac 2n (-x,z,y)'
_cod_original_formula_sum 'Cs2 O4 Se1'
_cod_database_code 2020342

loop_
_symmetry_equiv_pos_as_xyz
x,y,z
-x+1/2,y+1/2,-z
x+1/2,-y+1/2,-z+1/2
-x,-y,z+1/2
-x,-y,-z
x-1/2,-y-1/2,z
-x-1/2,y-1/2,z-1/2
x,y,-z-1/2

loop_
_atom_site_label
_atom_site_type_symbol
_atom_site_fract_x
_atom_site_fract_y
_atom_site_fract_z
_atom_site_occupancy
_atom_site_U_iso_or_equiv
Cs1 Cs+1 0.17676 0.09001 0.25 1 0.0
O3 O-2 0.0392 0.4178 0.25 1 0.0
O2 O-2 0.3022 0.5546 0.25 1 0.0
O1 O-2 0.3032 0.3525 0.0418 1 0.0
Cs2 Cs+1 -0.01048 0.70606 0.25 1 0.0
Se1 Se+6 0.23482 0.41877 0.25 1 0.0
